data_7717399
loop_
_publ_author_name
'Geoghegan, Blaise L.'
'Koutsoukos, Spyridon'
'Phonsri, Wasinee'
'Murray, Keith S.'
'Cragg, Peter J.'
'Dymond, Marcus K.'
'Gass, Ian A.'

_publ_section_title
;
 Crystalline bilayer formation in homoleptic low-spin Fe(II) compounds
 with alkyl chain substituents.
;
_journal_issue 46
_journal_name_full 'Dalton transactions (Cambridge, England : 2003)'
_journal_page_first 18698
_journal_page_last 18710
_journal_paper_doi 10.1039/d4dt02667e
_journal_volume 53
_journal_year 2024
_chemical_formula_moiety 'C38 H54 Fe N6, 2(C F3 O3 S)'
_chemical_formula_sum 'C40 H54 F6 Fe N6 O6 S2'
_chemical_formula_weight 948.88
_space_group_crystal_system monoclinic
_space_group_IT_number 14
_space_group_name_Hall '-P 2ybc'
_space_group_name_H-M_alt 'P 1 21/c 1'
_symmetry_Int_Tables_number 14
_audit_creation_date 2017-08-01
_audit_creation_method
;
Olex2 1.2
(compiled 2017.07.20 svn.r3457 for OlexSys, GUI svn.r5370)
;
_audit_update_record
;
2024-09-09 deposited with the CCDC.	2024-10-28 downloaded from the CCDC.
;
_cell_angle_alpha 90
_cell_angle_beta 110.978(3)
_cell_angle_gamma 90
_cell_formula_units_Z 4
_cell_length_a 23.8910(6)
_cell_length_b 10.3579(2)
_cell_length_c 19.4682(5)
_cell_measurement_reflns_used 14845
_cell_measurement_temperature 100
_cell_measurement_theta_max 69.6180
_cell_measurement_theta_min 4.6830
_cell_volume 4498.3(2)
_computing_cell_refinement 'CrysAlisPro 1.171.39.9g (Rigaku OD, 2015)'
_computing_data_collection 'CrysAlisPro 1.171.39.9g (Rigaku OD, 2015)'
_computing_data_reduction 'CrysAlisPro 1.171.39.9g (Rigaku OD, 2015)'
_computing_molecular_graphics 'Olex2 (Dolomanov et al., 2009)'
_computing_publication_material 'Olex2 (Dolomanov et al., 2009)'
_computing_structure_refinement 'olex2.refine (Bourhis et al., 2015)'
_diffrn_ambient_temperature 100.0
_diffrn_detector 'CCD plate'
_diffrn_measured_fraction_theta_full 0.9933
_diffrn_measured_fraction_theta_max 0.9933
_diffrn_measurement_details
;
List of Runs (angles in degrees, time in seconds):

  # Type    Start    End  Width  t~exp~   \w     \q     \k     \f   Frames
#--------------------------------------------------------------------------
  1  \w    -87.00  77.00   1.00   12.00    --  -13.00  45.00 -90.00  164
  2  \w   -179.00   0.00   1.00   60.00    --  -90.00  60.00-120.00  179
  3  \w   -133.00  -2.00   1.00   60.00    --  -90.00  22.00-150.00  131
  4  \w   -164.00   0.00   1.00   60.00    --  -90.00  60.00 -90.00  164
  5  \w   -153.00  -4.00   1.00   60.00    --  -90.00  60.00  60.00  149
  6  \w   -169.00-105.00   1.00   60.00    --  -90.00  60.00   0.00   64
  7  \w    -96.00 -41.00   1.00   60.00    --  -90.00  45.00  30.00   55
  8  \w   -114.00 -30.00   1.00   60.00    --  -90.00  45.00-150.00   84
  9  \w   -156.00 -57.00   1.00   60.00    --  -90.00  60.00  90.00   99
 10  \w   -162.00-141.00   1.00   60.00    --  -90.00  60.00 -60.00   21
 11  \w   -164.00-143.00   1.00   60.00    --  -90.00  60.00-150.00   21
 12  \w   -179.00-159.00   1.00   60.00    --  -90.00  60.00 -30.00   20
;
_diffrn_measurement_device 'abstract diffractometer'
_diffrn_measurement_device_type 'dtrek-CrysAlisPro-abstract goniometer imported rigaku-d*trek images'
_diffrn_measurement_method '\w scans'
_diffrn_orient_matrix_type 'CrysAlisPro convention (1999,Acta A55,543-557)'
_diffrn_orient_matrix_UB_11 0.0061573000
_diffrn_orient_matrix_UB_12 0.1478371000
_diffrn_orient_matrix_UB_13 -0.0024075000
_diffrn_orient_matrix_UB_21 -0.0386904000
_diffrn_orient_matrix_UB_22 -0.0005052000
_diffrn_orient_matrix_UB_23 -0.0825657000
_diffrn_orient_matrix_UB_31 -0.0568646000
_diffrn_orient_matrix_UB_32 0.0163802000
_diffrn_orient_matrix_UB_33 0.0190316000
_diffrn_radiation_monochromator graphite
_diffrn_radiation_probe x-ray
_diffrn_radiation_type 'Cu K\a'
_diffrn_radiation_wavelength 1.54178
_diffrn_reflns_av_R_equivalents 0.0683
_diffrn_reflns_av_unetI/netI 0.0395
_diffrn_reflns_limit_h_max 28
_diffrn_reflns_limit_h_min -27
_diffrn_reflns_limit_k_max 12
_diffrn_reflns_limit_k_min -12
_diffrn_reflns_limit_l_max 23
_diffrn_reflns_limit_l_min -23
_diffrn_reflns_number 38312
_diffrn_reflns_theta_full 68.2397
_diffrn_reflns_theta_max 68.24
_diffrn_reflns_theta_min 3.96
_diffrn_source 'fine-focus sealed X-ray tube'
_diffrn_source_type 'Enhance (Cu) X-ray Source'
_exptl_absorpt_coefficient_mu 4.217
_exptl_absorpt_correction_T_max 1.00000
_exptl_absorpt_correction_T_min 0.50120
_exptl_absorpt_correction_type multi-scan
_exptl_absorpt_process_details
;
CrysAlisPro 1.171.39.9g (Rigaku Oxford Diffraction, 2015)
Empirical absorption correction using spherical harmonics,
 implemented in SCALE3 ABSPACK scaling algorithm.
;
_exptl_crystal_colour 'dark orange'
_exptl_crystal_colour_modifier dark
_exptl_crystal_colour_primary orange
_exptl_crystal_density_diffrn 1.4010
_exptl_crystal_description plate
_exptl_crystal_F_000 1988.7654
_exptl_crystal_recrystallization_method 'Slow evaporation of the solvent'
_exptl_crystal_size_max 0.17
_exptl_crystal_size_mid 0.08
_exptl_crystal_size_min 0.015
_refine_diff_density_max 0.8888
_refine_diff_density_min -0.7713
_refine_diff_density_rms 0.0974
_refine_ls_d_res_high 0.8300
_refine_ls_d_res_low 11.1537
_refine_ls_goodness_of_fit_ref 1.0393
_refine_ls_hydrogen_treatment constr
_refine_ls_matrix_type full
_refine_ls_number_constraints 90
_refine_ls_number_parameters 552
_refine_ls_number_reflns 8188
_refine_ls_number_restraints 0
_refine_ls_restrained_S_all 1.0393
_refine_ls_R_factor_all 0.0781
_refine_ls_R_factor_gt 0.0667
_refine_ls_shift/su_max 0.0000
_refine_ls_shift/su_mean 0.0000
_refine_ls_structure_factor_coef Fsqd
_refine_ls_weighting_details 'w=1/[\s^2^(Fo^2^)+(0.1274P)^2^+2.1597P] where P=(Fo^2^+2Fc^2^)/3'
_refine_ls_weighting_scheme calc
_refine_ls_wR_factor_gt 0.1808
_refine_ls_wR_factor_ref 0.1932
_reflns_Friedel_coverage 0.0
_reflns_limit_h_max 26
_reflns_limit_h_min -28
_reflns_limit_k_max 12
_reflns_limit_k_min 0
_reflns_limit_l_max 23
_reflns_limit_l_min 0
_reflns_number_gt 6741
_reflns_number_total 8188
_reflns_threshold_expression I>=2u(I)
_cod_data_source_file d4dt02667e2.cif
_cod_data_source_block 1C8
_cod_depositor_comments 'Adding full bibliography for 7717398--7717404.cif.'
_cod_database_code 7717399
_oxdiff_exptl_absorpt_empirical_full_min 0.536
_oxdiff_exptl_absorpt_empirical_full_max 2.723
_olex2_refinement_description
;
1. Fixed Uiso
 At 1.2 times of:
  All C(H) groups, All C(H,H) groups, All N(H) groups
 At 1.5 times of:
  All C(H,H,H) groups
2.a Ternary CH refined with riding coordinates:
 N6(H6), N3(H3), C6(H6a), C25(H25)
2.b Secondary CH2 refined with riding coordinates:
 C31(H31a,H31b), C32(H32a,H32b), C35(H35a,H35b), C33(H33a,H33b), C12(H12a,
 H12b), C37(H37a,H37b), C34(H34a,H34b), C13(H13a,H13b), C15(H15a,H15b),
 C18(H18a,H18b), C14(H14a,H14b), C16(H16a,H16b), C36(H36a,H36b), C17(H17a,H17b)
2.c Aromatic/amide H refined with riding coordinates:
 C20(H20), C30(H30), C23(H23), C21(H21), C22(H22), C9(H9), C4(H4), C29(H29),
 C28(H28), C10(H10), C3(H3a), C8(H8), C1(H1), C27(H27), C11(H11), C2(H2)
2.d Idealised Me refined as rotating group:
 C38(H38a,H38b,H38c), C19(H19a,H19b,H19c)
;
_olex2_submission_special_instructions 'No special instructions were received'
_oxdiff_exptl_absorpt_empirical_details
;
Empirical correction (ABSPACK) includes:
- Absorption correction using spherical harmonics
- Frame scaling
- Detector area scaling
;

loop_
_space_group_symop_id
_space_group_symop_operation_xyz
1 x,y,z
2 -x,y+1/2,-z+1/2
3 -x,-y,-z
4 x,-y-1/2,z-1/2

loop_
_atom_site_label
_atom_site_type_symbol
_atom_site_fract_x
_atom_site_fract_y
_atom_site_fract_z
_atom_site_U_iso_or_equiv
_atom_site_adp_type
_atom_site_occupancy
_atom_site_refinement_flags_posn
Fe1 Fe 0.82686(2) 0.51735(5) 0.43149(3) 0.03130(17) Uani 1.000000 .
S1 S 0.72822(5) 0.87052(10) 0.55779(5) 0.0482(3) Uani 1.000000 .
S2 S 0.91074(4) 0.94269(8) 0.32671(5) 0.0391(2) Uani 1.000000 .
F1 F 0.7216(2) 1.0594(4) 0.4671(2) 0.1214(14) Uani 1.000000 .
F2 F 0.7792(2) 1.0966(4) 0.5769(3) 0.1252(15) Uani 1.000000 .
F3 F 0.80682(19) 0.9683(4) 0.5083(2) 0.1074(13) Uani 1.000000 .
F4 F 0.82102(14) 1.0361(3) 0.35704(15) 0.0680(7) Uani 1.000000 .
F5 F 0.86692(14) 1.1779(2) 0.31583(14) 0.0674(7) Uani 1.000000 .
F6 F 0.80798(11) 1.0411(3) 0.24162(13) 0.0604(6) Uani 1.000000 .
O1 O 0.71219(14) 0.7850(3) 0.49619(15) 0.0571(7) Uani 1.000000 .
O2 O 0.67954(14) 0.9262(4) 0.57393(19) 0.0723(10) Uani 1.000000 .
O3 O 0.77662(15) 0.8249(4) 0.62057(16) 0.0715(9) Uani 1.000000 .
O4 O 0.88069(13) 0.8202(2) 0.31492(14) 0.0469(6) Uani 1.000000 .
O5 O 0.94735(14) 0.9699(3) 0.40183(15) 0.0525(7) Uani 1.000000 .
O6 O 0.93659(13) 0.9776(3) 0.27327(15) 0.0481(7) Uani 1.000000 .
N1 N 0.86366(13) 0.3835(3) 0.50401(15) 0.0345(6) Uani 1.000000 .
N2 N 0.87653(13) 0.6460(3) 0.50099(14) 0.0330(6) Uani 1.000000 .
N3 N 0.77760(14) 0.5405(3) 0.49889(15) 0.0370(6) Uani 1.000000 .
H3 H 0.76183(14) 0.6236(3) 0.49253(15) 0.0444(8) Uiso 1.000000 R
N4 N 0.88195(13) 0.5053(2) 0.37820(15) 0.0331(6) Uani 1.000000 .
N5 N 0.77314(13) 0.3992(3) 0.35752(15) 0.0357(6) Uani 1.000000 .
N6 N 0.78848(13) 0.6485(3) 0.35006(14) 0.0349(6) Uani 1.000000 .
H6 H 0.81445(13) 0.7181(3) 0.35674(14) 0.0419(7) Uiso 1.000000 R
C1 C 0.89263(17) 0.2751(3) 0.49610(19) 0.0396(8) Uani 1.000000 .
H1 H 0.89368(17) 0.2549(3) 0.44898(19) 0.0476(9) Uiso 1.000000 R
C2 C 0.92062(19) 0.1934(4) 0.5542(2) 0.0468(9) Uani 1.000000 .
H2 H 0.94055(19) 0.1181(4) 0.5470(2) 0.0562(10) Uiso 1.000000 R
C3 C 0.9193(2) 0.2223(4) 0.6231(2) 0.0518(10) Uani 1.000000 .
H3a H 0.9395(2) 0.1686(4) 0.6641(2) 0.0622(12) Uiso 1.000000 R
C4 C 0.88823(18) 0.3308(3) 0.63143(19) 0.0440(8) Uani 1.000000 .
H4 H 0.88564(18) 0.3510(3) 0.67781(19) 0.0528(10) Uiso 1.000000 R
C5 C 0.86120(16) 0.4087(3) 0.57136(18) 0.0374(7) Uani 1.000000 .
C6 C 0.82880(16) 0.5347(3) 0.57093(18) 0.0358(7) Uani 1.000000 .
H6a H 0.81556(16) 0.5431(3) 0.61398(18) 0.0429(9) Uiso 1.000000 R
C7 C 0.87074(16) 0.6413(3) 0.56784(18) 0.0347(7) Uani 1.000000 .
C8 C 0.90257(16) 0.7212(3) 0.62535(18) 0.0383(8) Uani 1.000000 .
H8 H 0.89755(16) 0.7156(3) 0.67151(18) 0.0459(9) Uiso 1.000000 R
C9 C 0.94190(17) 0.8094(3) 0.61426(19) 0.0408(8) Uani 1.000000 .
H9 H 0.96457(17) 0.8651(3) 0.65301(19) 0.0489(9) Uiso 1.000000 R
C10 C 0.94806(16) 0.8160(3) 0.54597(19) 0.0391(8) Uani 1.000000 .
H10 H 0.97486(16) 0.8763(3) 0.53750(19) 0.0469(9) Uiso 1.000000 R
C11 C 0.91484(15) 0.7342(3) 0.49096(18) 0.0355(7) Uani 1.000000 .
H11 H 0.91884(15) 0.7396(3) 0.44423(18) 0.0427(9) Uiso 1.000000 R
C12 C 0.72895(18) 0.4479(4) 0.4949(2) 0.0455(9) Uani 1.000000 .
H12a H 0.70155(18) 0.4416(4) 0.4430(2) 0.0546(10) Uiso 1.000000 R
H12b H 0.74708(18) 0.3616(4) 0.5098(2) 0.0546(10) Uiso 1.000000 R
C13 C 0.6924(2) 0.4808(5) 0.5415(3) 0.0653(13) Uani 1.000000 .
H13a H 0.7195(2) 0.4962(5) 0.5928(3) 0.0784(15) Uiso 1.000000 R
H13b H 0.6695(2) 0.5611(5) 0.5229(3) 0.0784(15) Uiso 1.000000 R
C14 C 0.6489(2) 0.3714(6) 0.5399(3) 0.0787(16) Uani 1.000000 .
H14a H 0.6727(2) 0.2972(6) 0.5673(3) 0.0945(19) Uiso 1.000000 R
H14b H 0.6231(2) 0.4006(6) 0.5670(3) 0.0945(19) Uiso 1.000000 R
C15 C 0.6086(3) 0.3236(6) 0.4650(3) 0.0770(14) Uani 1.000000 .
H15a H 0.5886(3) 0.3987(6) 0.4346(3) 0.0924(17) Uiso 1.000000 R
H15b H 0.6336(3) 0.2812(6) 0.4405(3) 0.0924(17) Uiso 1.000000 R
C16 C 0.5604(3) 0.2281(7) 0.4682(3) 0.0897(18) Uani 1.000000 .
H16a H 0.5803(3) 0.1573(7) 0.5024(3) 0.108(2) Uiso 1.000000 R
H16b H 0.5334(3) 0.2732(7) 0.4887(3) 0.108(2) Uiso 1.000000 R
C17 C 0.5231(3) 0.1700(6) 0.3950(3) 0.0828(16) Uani 1.000000 .
H17a H 0.5060(3) 0.2407(6) 0.3595(3) 0.0993(19) Uiso 1.000000 R
H17b H 0.5496(3) 0.1183(6) 0.3764(3) 0.0993(19) Uiso 1.000000 R
C18 C 0.4725(3) 0.0846(7) 0.3980(4) 0.0937(19) Uani 1.000000 .
H18a H 0.4893(3) 0.0181(7) 0.4364(4) 0.112(2) Uiso 1.000000 R
H18b H 0.4443(3) 0.1379(7) 0.4127(4) 0.112(2) Uiso 1.000000 R
C19 C 0.4382(3) 0.0184(7) 0.3265(4) 0.099(2) Uani 1.000000 .
H19a H 0.4165(19) 0.0829(8) 0.2899(10) 0.148(3) Uiso 1.000000 GR
H19b H 0.4662(4) -0.028(4) 0.3091(15) 0.148(3) Uiso 1.000000 GR
H19c H 0.4096(17) -0.043(4) 0.3341(8) 0.148(3) Uiso 1.000000 GR
C20 C 0.94063(17) 0.4791(3) 0.40539(19) 0.0367(8) Uani 1.000000 .
H20 H 0.95890(17) 0.4582(3) 0.45607(19) 0.0441(9) Uiso 1.000000 R
C21 C 0.97549(18) 0.4815(3) 0.3622(2) 0.0402(8) Uani 1.000000 .
H21 H 1.01728(18) 0.4645(3) 0.3831(2) 0.0482(10) Uiso 1.000000 R
C22 C 0.94876(19) 0.5091(3) 0.2880(2) 0.0406(8) Uani 1.000000 .
H22 H 0.97181(19) 0.5094(3) 0.2571(2) 0.0487(10) Uiso 1.000000 R
C23 C 0.88825(17) 0.5362(3) 0.25943(19) 0.0372(8) Uani 1.000000 .
H23 H 0.86902(17) 0.5550(3) 0.20860(19) 0.0446(9) Uiso 1.000000 R
C24 C 0.85597(17) 0.5357(3) 0.30591(18) 0.0353(7) Uani 1.000000 .
C25 C 0.79100(16) 0.5691(3) 0.28611(18) 0.0356(7) Uani 1.000000 .
H25 H 0.77402(16) 0.6155(3) 0.23803(18) 0.0427(9) Uiso 1.000000 R
C26 C 0.75789(16) 0.4458(3) 0.28777(19) 0.0375(7) Uani 1.000000 .
C27 C 0.71887(17) 0.3848(4) 0.2268(2) 0.0436(8) Uani 1.000000 .
H27 H 0.70949(17) 0.4208(4) 0.1791(2) 0.0523(10) Uiso 1.000000 R
C28 C 0.69348(19) 0.2688(4) 0.2368(2) 0.0499(9) Uani 1.000000 .
H28 H 0.66558(19) 0.2250(4) 0.1960(2) 0.0599(11) Uiso 1.000000 R
C29 C 0.70940(18) 0.2183(4) 0.3068(2) 0.0463(9) Uani 1.000000 .
H29 H 0.69307(18) 0.1384(4) 0.3146(2) 0.0556(10) Uiso 1.000000 R
C30 C 0.74931(17) 0.2850(3) 0.3655(2) 0.0420(8) Uani 1.000000 .
H30 H 0.76035(17) 0.2488(3) 0.4133(2) 0.0504(10) Uiso 1.000000 R
C31 C 0.72796(16) 0.6987(4) 0.33936(19) 0.0406(8) Uani 1.000000 .
H31a H 0.70117(16) 0.6246(4) 0.33707(19) 0.0487(9) Uiso 1.000000 R
H31b H 0.73039(16) 0.7509(4) 0.38293(19) 0.0487(9) Uiso 1.000000 R
C32 C 0.69970(17) 0.7808(4) 0.2709(2) 0.0461(9) Uani 1.000000 .
H32a H 0.72917(17) 0.8452(4) 0.2675(2) 0.0553(10) Uiso 1.000000 R
H32b H 0.68852(17) 0.7251(4) 0.2267(2) 0.0553(10) Uiso 1.000000 R
C33 C 0.64429(19) 0.8498(4) 0.2733(2) 0.0509(9) Uani 1.000000 .
H33a H 0.61597(19) 0.7848(4) 0.2792(2) 0.0611(11) Uiso 1.000000 R
H33b H 0.65614(19) 0.9069(4) 0.3169(2) 0.0611(11) Uiso 1.000000 R
C34 C 0.61216(19) 0.9304(4) 0.2050(2) 0.0561(10) Uani 1.000000 .
H34a H 0.64119(19) 0.9912(4) 0.1969(2) 0.0673(12) Uiso 1.000000 R
H34b H 0.59762(19) 0.8724(4) 0.1617(2) 0.0673(12) Uiso 1.000000 R
C35 C 0.5595(2) 1.0065(5) 0.2101(3) 0.0648(12) Uani 1.000000 .
H35a H 0.5308(2) 0.9454(5) 0.2187(3) 0.0777(15) Uiso 1.000000 R
H35b H 0.5743(2) 1.0646(5) 0.2532(3) 0.0777(15) Uiso 1.000000 R
C36 C 0.5263(2) 1.0868(5) 0.1424(3) 0.0714(13) Uani 1.000000 .
H36a H 0.5547(2) 1.1496(5) 0.1346(3) 0.0857(16) Uiso 1.000000 R
H36b H 0.5126(2) 1.0290(5) 0.0990(3) 0.0857(16) Uiso 1.000000 R
C37 C 0.4720(3) 1.1605(6) 0.1467(3) 0.0851(17) Uani 1.000000 .
H37a H 0.4428(3) 1.0979(6) 0.1527(3) 0.102(2) Uiso 1.000000 R
H37b H 0.4853(3) 1.2169(6) 0.1907(3) 0.102(2) Uiso 1.000000 R
C38 C 0.4417(3) 1.2417(7) 0.0797(4) 0.099(2) Uani 1.000000 .
H38a H 0.436(2) 1.1904(16) 0.0353(4) 0.149(3) Uiso 1.000000 GR
H38b H 0.4027(11) 1.271(4) 0.0798(15) 0.149(3) Uiso 1.000000 GR
H38c H 0.4667(12) 1.317(3) 0.0802(15) 0.149(3) Uiso 1.000000 GR
C39 C 0.7608(3) 0.9996(6) 0.5273(3) 0.0743(14) Uani 1.000000 .
C40 C 0.8487(2) 1.0551(4) 0.3093(2) 0.0497(9) Uani 1.000000 .

loop_
_atom_site_aniso_label
_atom_site_aniso_U_11
_atom_site_aniso_U_22
_atom_site_aniso_U_33
_atom_site_aniso_U_12
_atom_site_aniso_U_13
_atom_site_aniso_U_23
Fe1 0.0416(3) 0.0289(3) 0.0264(3) -0.0010(2) 0.0158(2) -0.00006(19)
S1 0.0560(6) 0.0498(5) 0.0420(5) -0.0014(4) 0.0214(4) -0.0052(4)
S2 0.0507(5) 0.0346(4) 0.0353(4) -0.0032(4) 0.0193(4) 0.0001(3)
F1 0.162(4) 0.084(2) 0.120(3) 0.004(2) 0.052(3) 0.050(2)
F2 0.145(3) 0.074(2) 0.161(4) -0.047(2) 0.060(3) -0.036(2)
F3 0.111(3) 0.115(3) 0.122(3) -0.026(2) 0.073(3) 0.008(2)
F4 0.0871(19) 0.0771(17) 0.0594(16) 0.0161(14) 0.0501(15) 0.0056(13)
F5 0.115(2) 0.0358(12) 0.0583(15) 0.0080(13) 0.0402(15) 0.0004(10)
F6 0.0608(15) 0.0782(17) 0.0428(13) 0.0127(12) 0.0192(11) 0.0055(11)
O1 0.0745(19) 0.0533(16) 0.0459(15) 0.0005(14) 0.0247(14) -0.0086(13)
O2 0.067(2) 0.084(2) 0.077(2) -0.0019(17) 0.0396(18) -0.0241(18)
O3 0.070(2) 0.100(3) 0.0410(15) 0.0069(18) 0.0163(14) -0.0001(16)
O4 0.0682(17) 0.0331(13) 0.0429(14) -0.0099(12) 0.0240(12) -0.0045(11)
O5 0.0605(17) 0.0519(16) 0.0375(14) -0.0165(13) 0.0083(12) 0.0041(11)
O6 0.0605(17) 0.0471(15) 0.0471(15) -0.0005(12) 0.0320(14) 0.0058(11)
N1 0.0450(16) 0.0307(14) 0.0312(14) -0.0033(12) 0.0176(12) -0.0011(11)
N2 0.0452(16) 0.0295(13) 0.0276(13) 0.0011(11) 0.0171(11) 0.0022(11)
N3 0.0461(17) 0.0361(15) 0.0330(15) -0.0013(12) 0.0194(13) -0.0017(12)
N4 0.0425(16) 0.0294(13) 0.0281(14) -0.0023(11) 0.0136(12) -0.0037(10)
N5 0.0419(15) 0.0329(14) 0.0355(14) 0.0003(12) 0.0179(12) -0.0006(11)
N6 0.0427(16) 0.0338(14) 0.0303(13) -0.0010(12) 0.0157(12) -0.0002(11)
C1 0.056(2) 0.0323(17) 0.0363(17) 0.0008(15) 0.0229(16) -0.0029(14)
C2 0.065(2) 0.0321(18) 0.047(2) 0.0053(17) 0.0243(18) 0.0017(15)
C3 0.072(3) 0.038(2) 0.044(2) 0.0031(18) 0.0194(19) 0.0128(16)
C4 0.065(2) 0.0371(18) 0.0319(17) -0.0002(17) 0.0206(16) 0.0025(14)
C5 0.051(2) 0.0335(17) 0.0325(16) -0.0017(15) 0.0208(15) -0.0023(14)
C6 0.050(2) 0.0352(17) 0.0272(16) -0.0002(14) 0.0193(15) -0.0007(13)
C7 0.0453(19) 0.0308(16) 0.0319(16) 0.0070(14) 0.0184(14) 0.0014(13)
C8 0.052(2) 0.0340(17) 0.0318(16) 0.0057(15) 0.0191(15) -0.0008(13)
C9 0.052(2) 0.0333(17) 0.0363(18) -0.0006(15) 0.0150(15) -0.0065(14)
C10 0.049(2) 0.0325(17) 0.0387(18) -0.0018(15) 0.0193(15) -0.0011(14)
C11 0.0477(19) 0.0312(16) 0.0311(16) 0.0009(14) 0.0182(14) 0.0025(13)
C12 0.050(2) 0.048(2) 0.044(2) -0.0063(17) 0.0230(17) -0.0001(16)
C13 0.073(3) 0.075(3) 0.060(3) -0.014(2) 0.039(2) -0.012(2)
C14 0.074(3) 0.109(5) 0.065(3) -0.024(3) 0.040(3) -0.008(3)
C15 0.087(4) 0.079(4) 0.073(3) -0.006(3) 0.038(3) -0.005(3)
C16 0.087(4) 0.102(5) 0.092(4) -0.031(4) 0.047(3) -0.018(3)
C17 0.085(4) 0.079(4) 0.088(4) -0.007(3) 0.036(3) -0.002(3)
C18 0.087(4) 0.092(4) 0.104(5) -0.022(4) 0.037(4) -0.008(4)
C19 0.089(5) 0.099(5) 0.102(5) -0.020(4) 0.027(4) -0.000(4)
C20 0.045(2) 0.0356(17) 0.0310(17) -0.0000(14) 0.0154(15) -0.0031(13)
C21 0.047(2) 0.0378(18) 0.0383(19) 0.0006(15) 0.0179(16) -0.0018(14)
C22 0.055(2) 0.0363(18) 0.0378(19) 0.0010(15) 0.0258(16) -0.0036(14)
C23 0.051(2) 0.0341(17) 0.0308(17) -0.0021(14) 0.0199(15) -0.0036(13)
C24 0.049(2) 0.0310(16) 0.0271(15) -0.0038(14) 0.0160(14) -0.0012(12)
C25 0.0467(19) 0.0336(17) 0.0289(15) -0.0020(14) 0.0165(14) 0.0004(13)
C26 0.0433(19) 0.0366(17) 0.0370(17) 0.0013(15) 0.0194(15) 0.0017(14)
C27 0.050(2) 0.046(2) 0.0349(18) -0.0043(16) 0.0147(15) -0.0019(15)
C28 0.058(2) 0.047(2) 0.0409(19) -0.0092(18) 0.0136(17) -0.0070(17)
C29 0.057(2) 0.0385(19) 0.047(2) -0.0106(17) 0.0219(17) -0.0061(16)
C30 0.052(2) 0.0368(18) 0.0412(19) -0.0028(16) 0.0220(16) 0.0010(15)
C31 0.046(2) 0.0381(18) 0.0419(19) 0.0048(15) 0.0212(16) 0.0040(15)
C32 0.051(2) 0.045(2) 0.043(2) 0.0052(17) 0.0185(16) 0.0036(16)
C33 0.056(2) 0.046(2) 0.053(2) 0.0032(18) 0.0212(18) 0.0061(18)
C34 0.052(2) 0.053(2) 0.058(2) 0.0023(19) 0.0145(19) 0.008(2)
C35 0.061(3) 0.061(3) 0.070(3) 0.007(2) 0.021(2) 0.007(2)
C36 0.060(3) 0.074(3) 0.078(3) 0.007(2) 0.022(2) 0.012(3)
C37 0.070(3) 0.084(4) 0.100(4) 0.018(3) 0.029(3) 0.015(3)
C38 0.070(4) 0.112(5) 0.108(5) 0.020(3) 0.023(3) 0.032(4)
C39 0.068(3) 0.087(4) 0.069(3) -0.005(3) 0.025(3) 0.000(3)
C40 0.070(3) 0.048(2) 0.0386(19) 0.0023(19) 0.0286(19) -0.0049(17)

loop_
_atom_type_symbol
_atom_type_scat_dispersion_real
_atom_type_scat_dispersion_imag
_atom_type_scat_Cromer_Mann_a1
_atom_type_scat_Cromer_Mann_a2
_atom_type_scat_Cromer_Mann_a3
_atom_type_scat_Cromer_Mann_a4
_atom_type_scat_Cromer_Mann_b1
_atom_type_scat_Cromer_Mann_b2
_atom_type_scat_Cromer_Mann_b3
_atom_type_scat_Cromer_Mann_b4
_atom_type_scat_Cromer_Mann_c
_atom_type_scat_source
_atom_type_scat_dispersion_source
C 0.01920 0.00962 2.31000 1.02000 1.58860 0.86500 20.84390 10.20750 0.56870 51.65120 0.215599998832 'International Tables Volume C Table 6.1.1.4 (pp. 500-502)' 'Henke, Gullikson and Davis, At. Data and Nucl. Data Tables, 1993, 54, 2'
F 0.07536 0.05506 3.53920 2.64120 1.51700 1.02430 10.28250 4.29440 0.26150 26.14760 0.277599990368 'International Tables Volume C Table 6.1.1.4 (pp. 500-502)' 'Henke, Gullikson and Davis, At. Data and Nucl. Data Tables, 1993, 54, 2'
H 0.00000 0.00000 0.49300 0.32291 0.14019 0.04081 10.51090 26.12570 3.14236 57.79970 0.0030380000826 'International Tables Volume C Table 6.1.1.4 (pp. 500-502)' 'Henke, Gullikson and Davis, At. Data and Nucl. Data Tables, 1993, 54, 2'
O 0.05239 0.03376 3.04850 2.28680 1.54630 0.86700 13.27710 5.70110 0.32390 32.90890 0.250800013542 'International Tables Volume C Table 6.1.1.4 (pp. 500-502)' 'Henke, Gullikson and Davis, At. Data and Nucl. Data Tables, 1993, 54, 2'
N 0.03256 0.01839 12.21260 3.13220 2.01250 1.16630 0.00570 9.89330 28.99750 0.58260 -11.5290002823 'International Tables Volume C Table 6.1.1.4 (pp. 500-502)' 'Henke, Gullikson and Davis, At. Data and Nucl. Data Tables, 1993, 54, 2'
S 0.33536 0.55132 6.90530 5.20340 1.43790 1.58630 1.46790 22.21510 0.25360 56.17200 0.866900026798 'International Tables Volume C Table 6.1.1.4 (pp. 500-502)' 'Henke, Gullikson and Davis, At. Data and Nucl. Data Tables, 1993, 54, 2'
Fe -1.15331 3.21289 11.76950 7.35730 3.52220 2.30450 4.76110 0.30720 15.35350 76.88050 1.03690004349 'International Tables Volume C Table 6.1.1.4 (pp. 500-502)' 'Henke, Gullikson and Davis, At. Data and Nucl. Data Tables, 1993, 54, 2'

loop_
_geom_angle_atom_site_label_1
_geom_angle_atom_site_label_2
_geom_angle_atom_site_label_3
_geom_angle
_geom_angle_site_symmetry_1
_geom_angle_site_symmetry_3
_geom_angle_publ_flag
N2 Fe1 N1 88.80(11) . . ?
N3 Fe1 N1 80.47(12) . . ?
N3 Fe1 N2 79.92(11) . . ?
N4 Fe1 N1 97.14(12) . . ?
N4 Fe1 N2 93.07(11) . . ?
N4 Fe1 N3 172.61(12) . . ?
N5 Fe1 N1 95.40(12) . . ?
N5 Fe1 N2 175.63(11) . . ?
N5 Fe1 N3 99.55(12) . . ?
N5 Fe1 N4 87.62(11) . . ?
N6 Fe1 N1 175.97(11) . . ?
N6 Fe1 N2 94.37(11) . . ?
N6 Fe1 N3 102.51(11) . . ?
N6 Fe1 N4 80.23(11) . . ?
N6 Fe1 N5 81.48(11) . . ?
O2 S1 O1 116.11(19) . . ?
O3 S1 O1 113.9(2) . . ?
O3 S1 O2 114.7(2) . . ?
C39 S1 O1 101.9(2) . . ?
C39 S1 O2 105.1(3) . . ?
C39 S1 O3 102.7(2) . . ?
O5 S2 O4 115.03(16) . . ?
O6 S2 O4 115.34(16) . . ?
O6 S2 O5 115.18(17) . . ?
C40 S2 O4 102.03(18) . . ?
C40 S2 O5 102.85(18) . . ?
C40 S2 O6 103.74(17) . . ?
C1 N1 Fe1 128.5(2) . . ?
C5 N1 Fe1 113.5(2) . . ?
C5 N1 C1 118.0(3) . . ?
C7 N2 Fe1 113.1(2) . . ?
C11 N2 Fe1 129.1(2) . . ?
C11 N2 C7 117.9(3) . . ?
H3 N3 Fe1 108.57(8) . . ?
C6 N3 Fe1 97.5(2) . . ?
C6 N3 H3 108.57(17) . . ?
C12 N3 Fe1 120.2(2) . . ?
C12 N3 H3 108.6(2) . . ?
C12 N3 C6 112.6(3) . . ?
C20 N4 Fe1 127.9(2) . . ?
C24 N4 Fe1 113.1(2) . . ?
C24 N4 C20 118.9(3) . . ?
C26 N5 Fe1 112.3(2) . . ?
C30 N5 Fe1 130.7(2) . . ?
C30 N5 C26 117.0(3) . . ?
H6 N6 Fe1 108.44(8) . . ?
C25 N6 Fe1 97.97(19) . . ?
C25 N6 H6 108.44(17) . . ?
C31 N6 Fe1 119.2(2) . . ?
C31 N6 H6 108.44(18) . . ?
C31 N6 C25 113.6(3) . . ?
H1 C1 N1 118.91(19) . . ?
C2 C1 N1 122.2(3) . . ?
C2 C1 H1 118.9(2) . . ?
H2 C2 C1 120.4(2) . . ?
C3 C2 C1 119.3(3) . . ?
C3 C2 H2 120.4(2) . . ?
H3a C3 C2 120.5(2) . . ?
C4 C3 C2 119.1(3) . . ?
C4 C3 H3a 120.5(2) . . ?
H4 C4 C3 120.6(2) . . ?
C5 C4 C3 118.9(3) . . ?
C5 C4 H4 120.6(2) . . ?
C4 C5 N1 122.6(3) . . ?
C6 C5 N1 111.0(3) . . ?
C6 C5 C4 126.3(3) . . ?
C5 C6 N3 106.5(3) . . ?
H6a C6 N3 112.60(17) . . ?
H6a C6 C5 112.60(17) . . ?
C7 C6 N3 105.4(3) . . ?
C7 C6 C5 106.6(3) . . ?
C7 C6 H6a 112.60(17) . . ?
C6 C7 N2 111.2(3) . . ?
C8 C7 N2 122.7(3) . . ?
C8 C7 C6 126.0(3) . . ?
H8 C8 C7 120.7(2) . . ?
C9 C8 C7 118.5(3) . . ?
C9 C8 H8 120.7(2) . . ?
H9 C9 C8 120.2(2) . . ?
C10 C9 C8 119.5(3) . . ?
C10 C9 H9 120.2(2) . . ?
H10 C10 C9 120.5(2) . . ?
C11 C10 C9 119.0(3) . . ?
C11 C10 H10 120.5(2) . . ?
C10 C11 N2 122.3(3) . . ?
H11 C11 N2 118.83(18) . . ?
H11 C11 C10 118.8(2) . . ?
H12a C12 N3 108.37(18) . . ?
H12b C12 N3 108.4(2) . . ?
H12b C12 H12a 107.4 . . ?
C13 C12 N3 115.7(3) . . ?
C13 C12 H12a 108.4(3) . . ?
C13 C12 H12b 108.4(3) . . ?
H13a C13 C12 109.5(3) . . ?
H13b C13 C12 109.5(3) . . ?
H13b C13 H13a 108.1 . . ?
C14 C13 C12 110.9(4) . . ?
C14 C13 H13a 109.5(3) . . ?
C14 C13 H13b 109.5(3) . . ?
H14a C14 C13 108.0(3) . . ?
H14b C14 C13 108.0(3) . . ?
H14b C14 H14a 107.3 . . ?
C15 C14 C13 117.0(4) . . ?
C15 C14 H14a 108.0(4) . . ?
C15 C14 H14b 108.0(3) . . ?
H15a C15 C14 108.9(3) . . ?
H15b C15 C14 108.9(3) . . ?
H15b C15 H15a 107.7 . . ?
C16 C15 C14 113.5(4) . . ?
C16 C15 H15a 108.9(4) . . ?
C16 C15 H15b 108.9(3) . . ?
H16a C16 C15 108.6(4) . . ?
H16b C16 C15 108.6(3) . . ?
H16b C16 H16a 107.6 . . ?
C17 C16 C15 114.6(5) . . ?
C17 C16 H16a 108.6(4) . . ?
C17 C16 H16b 108.6(3) . . ?
H17a C17 C16 108.8(4) . . ?
H17b C17 C16 108.8(3) . . ?
H17b C17 H17a 107.6 . . ?
C18 C17 C16 114.0(5) . . ?
C18 C17 H17a 108.8(4) . . ?
C18 C17 H17b 108.8(4) . . ?
H18a C18 C17 108.7(4) . . ?
H18b C18 C17 108.7(4) . . ?
H18b C18 H18a 107.6 . . ?
C19 C18 C17 114.1(6) . . ?
C19 C18 H18a 108.7(4) . . ?
C19 C18 H18b 108.7(4) . . ?
H19a C19 C18 109.5 . . ?
H19b C19 C18 109.5 . . ?
H19b C19 H19a 109.5 . . ?
H19c C19 C18 109.5 . . ?
H19c C19 H19a 109.5 . . ?
H19c C19 H19b 109.5 . . ?
H20 C20 N4 118.96(19) . . ?
C21 C20 N4 122.1(3) . . ?
C21 C20 H20 119.0(2) . . ?
H21 C21 C20 120.4(2) . . ?
C22 C21 C20 119.1(4) . . ?
C22 C21 H21 120.4(2) . . ?
H22 C22 C21 120.4(2) . . ?
C23 C22 C21 119.2(3) . . ?
C23 C22 H22 120.4(2) . . ?
H23 C23 C22 120.5(2) . . ?
C24 C23 C22 119.0(3) . . ?
C24 C23 H23 120.5(2) . . ?
C23 C24 N4 121.6(3) . . ?
C25 C24 N4 111.5(3) . . ?
C25 C24 C23 126.8(3) . . ?
C24 C25 N6 104.9(3) . . ?
H25 C25 N6 112.77(16) . . ?
H25 C25 C24 112.77(17) . . ?
C26 C25 N6 105.5(3) . . ?
C26 C25 C24 107.6(3) . . ?
C26 C25 H25 112.77(18) . . ?
C25 C26 N5 111.5(3) . . ?
C27 C26 N5 123.7(3) . . ?
C27 C26 C25 124.8(3) . . ?
H27 C27 C26 120.9(2) . . ?
C28 C27 C26 118.2(3) . . ?
C28 C27 H27 120.9(2) . . ?
H28 C28 C27 120.5(2) . . ?
C29 C28 C27 119.1(3) . . ?
C29 C28 H28 120.5(2) . . ?
H29 C29 C28 120.3(2) . . ?
C30 C29 C28 119.4(3) . . ?
C30 C29 H29 120.3(2) . . ?
C29 C30 N5 122.7(3) . . ?
H30 C30 N5 118.7(2) . . ?
H30 C30 C29 118.7(2) . . ?
H31a C31 N6 108.48(18) . . ?
H31b C31 N6 108.48(18) . . ?
H31b C31 H31a 107.5 . . ?
C32 C31 N6 115.2(3) . . ?
C32 C31 H31a 108.5(2) . . ?
C32 C31 H31b 108.5(2) . . ?
H32a C32 C31 109.5(2) . . ?
H32b C32 C31 109.5(2) . . ?
H32b C32 H32a 108.1 . . ?
C33 C32 C31 110.8(3) . . ?
C33 C32 H32a 109.5(2) . . ?
C33 C32 H32b 109.5(2) . . ?
H33a C33 C32 108.8(2) . . ?
H33b C33 C32 108.8(2) . . ?
H33b C33 H33a 107.7 . . ?
C34 C33 C32 113.8(3) . . ?
C34 C33 H33a 108.8(2) . . ?
C34 C33 H33b 108.8(2) . . ?
H34a C34 C33 108.9(2) . . ?
H34b C34 C33 108.9(2) . . ?
H34b C34 H34a 107.7 . . ?
C35 C34 C33 113.4(4) . . ?
C35 C34 H34a 108.9(3) . . ?
C35 C34 H34b 108.9(3) . . ?
H35a C35 C34 108.6(3) . . ?
H35b C35 C34 108.6(3) . . ?
H35b C35 H35a 107.6 . . ?
C36 C35 C34 114.6(4) . . ?
C36 C35 H35a 108.6(3) . . ?
C36 C35 H35b 108.6(3) . . ?
H36a C36 C35 108.6(3) . . ?
H36b C36 C35 108.6(3) . . ?
H36b C36 H36a 107.6 . . ?
C37 C36 C35 114.5(5) . . ?
C37 C36 H36a 108.6(3) . . ?
C37 C36 H36b 108.6(3) . . ?
H37a C37 C36 109.1(3) . . ?
H37b C37 C36 109.1(3) . . ?
H37b C37 H37a 107.8 . . ?
C38 C37 C36 112.7(5) . . ?
C38 C37 H37a 109.1(4) . . ?
C38 C37 H37b 109.1(4) . . ?
H38a C38 C37 109.5 . . ?
H38b C38 C37 109.5 . . ?
H38b C38 H38a 109.5 . . ?
H38c C38 C37 109.5 . . ?
H38c C38 H38a 109.5 . . ?
H38c C38 H38b 109.5 . . ?
F1 C39 S1 112.7(4) . . ?
F2 C39 S1 113.3(4) . . ?
F2 C39 F1 103.0(5) . . ?
F3 C39 S1 115.0(4) . . ?
F3 C39 F1 104.9(5) . . ?
F3 C39 F2 106.9(5) . . ?
F4 C40 S2 110.5(3) . . ?
F5 C40 S2 112.0(3) . . ?
F5 C40 F4 107.5(3) . . ?
F6 C40 S2 111.8(3) . . ?
F6 C40 F4 107.7(4) . . ?
F6 C40 F5 107.1(3) . . ?

loop_
_geom_bond_atom_site_label_1
_geom_bond_atom_site_label_2
_geom_bond_distance
_geom_bond_site_symmetry_2
_geom_bond_publ_flag
Fe1 N1 1.949(3) . ?
Fe1 N2 1.966(3) . ?
Fe1 N3 2.066(3) . ?
Fe1 N4 1.950(3) . ?
Fe1 N5 1.974(3) . ?
Fe1 N6 2.039(3) . ?
S1 O1 1.429(3) . ?
S1 O2 1.430(3) . ?
S1 O3 1.429(3) . ?
S1 C39 1.754(6) . ?
S2 O4 1.435(3) . ?
S2 O5 1.438(3) . ?
S2 O6 1.433(3) . ?
S2 C40 1.819(4) . ?
F1 C39 1.359(7) . ?
F2 C39 1.353(7) . ?
F3 C39 1.320(7) . ?
F4 C40 1.333(5) . ?
F5 C40 1.336(5) . ?
F6 C40 1.336(5) . ?
N1 C1 1.356(4) . ?
N1 C5 1.359(4) . ?
N2 C7 1.358(4) . ?
N2 C11 1.356(4) . ?
N3 H3 0.9300 . ?
N3 C6 1.496(4) . ?
N3 C12 1.487(5) . ?
N4 C20 1.337(5) . ?
N4 C24 1.356(4) . ?
N5 C26 1.362(4) . ?
N5 C30 1.345(4) . ?
N6 H6 0.9300 . ?
N6 C25 1.511(4) . ?
N6 C31 1.480(4) . ?
C1 H1 0.9500 . ?
C1 C2 1.379(5) . ?
C2 H2 0.9500 . ?
C2 C3 1.386(6) . ?
C3 H3a 0.9500 . ?
C3 C4 1.389(6) . ?
C4 H4 0.9500 . ?
C4 C5 1.376(5) . ?
C5 C6 1.516(5) . ?
C6 H6a 1.0000 . ?
C6 C7 1.506(5) . ?
C7 C8 1.381(5) . ?
C8 H8 0.9500 . ?
C8 C9 1.382(5) . ?
C9 H9 0.9500 . ?
C9 C10 1.391(5) . ?
C10 H10 0.9500 . ?
C10 C11 1.373(5) . ?
C11 H11 0.9500 . ?
C12 H12a 0.9900 . ?
C12 H12b 0.9900 . ?
C12 C13 1.507(6) . ?
C13 H13a 0.9900 . ?
C13 H13b 0.9900 . ?
C13 C14 1.530(7) . ?
C14 H14a 0.9900 . ?
C14 H14b 0.9900 . ?
C14 C15 1.515(7) . ?
C15 H15a 0.9900 . ?
C15 H15b 0.9900 . ?
C15 C16 1.535(8) . ?
C16 H16a 0.9900 . ?
C16 H16b 0.9900 . ?
C16 C17 1.509(8) . ?
C17 H17a 0.9900 . ?
C17 H17b 0.9900 . ?
C17 C18 1.517(8) . ?
C18 H18a 0.9900 . ?
C18 H18b 0.9900 . ?
C18 C19 1.503(9) . ?
C19 H19a 0.9800 . ?
C19 H19b 0.9800 . ?
C19 H19c 0.9800 . ?
C20 H20 0.9500 . ?
C20 C21 1.380(5) . ?
C21 H21 0.9500 . ?
C21 C22 1.384(5) . ?
C22 H22 0.9500 . ?
C22 C23 1.379(6) . ?
C23 H23 0.9500 . ?
C23 C24 1.383(5) . ?
C24 C25 1.500(5) . ?
C25 H25 1.0000 . ?
C25 C26 1.508(5) . ?
C26 C27 1.373(5) . ?
C27 H27 0.9500 . ?
C27 C28 1.390(5) . ?
C28 H28 0.9500 . ?
C28 C29 1.381(5) . ?
C29 H29 0.9500 . ?
C29 C30 1.383(5) . ?
C30 H30 0.9500 . ?
C31 H31a 0.9900 . ?
C31 H31b 0.9900 . ?
C31 C32 1.519(5) . ?
C32 H32a 0.9900 . ?
C32 H32b 0.9900 . ?
C32 C33 1.520(6) . ?
C33 H33a 0.9900 . ?
C33 H33b 0.9900 . ?
C33 C34 1.524(6) . ?
C34 H34a 0.9900 . ?
C34 H34b 0.9900 . ?
C34 C35 1.518(7) . ?
C35 H35a 0.9900 . ?
C35 H35b 0.9900 . ?
C35 C36 1.519(7) . ?
C36 H36a 0.9900 . ?
C36 H36b 0.9900 . ?
C36 C37 1.533(7) . ?
C37 H37a 0.9900 . ?
C37 H37b 0.9900 . ?
C37 C38 1.503(8) . ?
C38 H38a 0.9800 . ?
C38 H38b 0.9800 . ?
C38 H38c 0.9800 . ?
